data_1549768
loop_
_publ_author_name
'Chen, Shi-Ming'
'Xiong, Jin'
'Zhang, Yi-Quan'
'Yuan, Qiong'
'Wang, Bing-Wu'
'Gao, Song'

_publ_section_title
;
 A soft phosphorus atom to &quot;harden&quot; an erbium(iii) single-ion
 magnet.
;
_journal_issue 38
_journal_name_full 'Chemical science'
_journal_page_first 7540
_journal_page_last 7545
_journal_paper_doi 10.1039/c8sc01626g
_journal_volume 9
_journal_year 2018
_chemical_formula_moiety 'C12 H24 Er P Si2, C8 H8'
_chemical_formula_sum 'C20 H32 Er P Si2'
_chemical_formula_weight 526.86
_space_group_crystal_system monoclinic
_space_group_IT_number 14
_space_group_name_Hall '-P 2ybc'
_space_group_name_H-M_alt 'P 1 21/c 1'
_symmetry_space_group_name_Hall '-P 2ybc'
_symmetry_space_group_name_H-M 'P 1 21/c 1'
_atom_sites_solution_hydrogens geom
_atom_sites_solution_primary iterative
_audit_creation_date 2017-06-06
_audit_creation_method
;
Olex2 1.2
(compiled 2016.09.09 svn.r3337 for OlexSys, GUI svn.r5227)
;
_audit_update_record
;
2018-04-10 deposited with the CCDC.
2018-08-01 downloaded from the CCDC.
;
_cell_angle_alpha 90
_cell_angle_beta 95.164(4)
_cell_angle_gamma 90
_cell_formula_units_Z 4
_cell_length_a 15.1266(6)
_cell_length_b 10.8150(4)
_cell_length_c 14.2560(8)
_cell_measurement_reflns_used 4423
_cell_measurement_temperature 180.00(10)
_cell_measurement_theta_max 28.3580
_cell_measurement_theta_min 3.2700
_cell_volume 2322.73(18)
_computing_cell_refinement
;
CrysAlisPro, Agilent Technologies,
Version 1.171.36.32 (release 02-08-2013 CrysAlis171 .NET)
(compiled Aug  2 2013,16:46:58)
;
_computing_data_collection
;
CrysAlisPro, Agilent Technologies,
Version 1.171.36.32 (release 02-08-2013 CrysAlis171 .NET)
(compiled Aug  2 2013,16:46:58)
;
_computing_data_reduction
;
CrysAlisPro, Agilent Technologies,
Version 1.171.36.32 (release 02-08-2013 CrysAlis171 .NET)
(compiled Aug  2 2013,16:46:58)
;
_computing_molecular_graphics 'Olex2 (Dolomanov et al., 2009)'
_computing_publication_material 'Olex2 (Dolomanov et al., 2009)'
_computing_structure_refinement 'ShelXL (Sheldrick, 2015)'
_computing_structure_solution
;
Superflip (Palatinus & Chapuis, 2007;Palatinus & van der Lee, 2008;
Palatinus et al., 2012)
;
_diffrn_ambient_temperature 180.00(10)
_diffrn_detector_area_resol_mean 10.3914
_diffrn_measured_fraction_theta_full 0.998
_diffrn_measured_fraction_theta_max 0.881
_diffrn_measurement_details
;
#__ type_ start__ end____ width___ exp.time_
  1 omega  -58.00   39.00   1.0000    8.0000
omega____ theta____ kappa____ phi______ frames
    -       13.4628  -57.0000 -120.0000 97

#__ type_ start__ end____ width___ exp.time_
  2 omega  -20.00   55.00   1.0000    8.0000
omega____ theta____ kappa____ phi______ frames
    -       13.4628  -99.0000  150.0000 75

#__ type_ start__ end____ width___ exp.time_
  3 omega  -12.00   85.00   1.0000    8.0000
omega____ theta____ kappa____ phi______ frames
    -       13.4628   57.0000   30.0000 97
;
_diffrn_measurement_device_type 'SuperNova, Dual, Cu at zero, Atlas'
_diffrn_measurement_method '\w scans'
_diffrn_orient_matrix_UB_11 0.0188748000
_diffrn_orient_matrix_UB_12 0.0116621000
_diffrn_orient_matrix_UB_13 -0.0428933000
_diffrn_orient_matrix_UB_21 0.0250557000
_diffrn_orient_matrix_UB_22 -0.0553235000
_diffrn_orient_matrix_UB_23 0.0059861000
_diffrn_orient_matrix_UB_31 -0.0350963000
_diffrn_orient_matrix_UB_32 -0.0332284000
_diffrn_orient_matrix_UB_33 -0.0249443000
_diffrn_radiation_monochromator mirror
_diffrn_radiation_type MoK\a
_diffrn_radiation_wavelength 0.710
_diffrn_reflns_av_R_equivalents 0.0401
_diffrn_reflns_av_unetI/netI 0.0556
_diffrn_reflns_Laue_measured_fraction_full 0.998
_diffrn_reflns_Laue_measured_fraction_max 0.881
_diffrn_reflns_limit_h_max 19
_diffrn_reflns_limit_h_min -21
_diffrn_reflns_limit_k_max 13
_diffrn_reflns_limit_k_min -15
_diffrn_reflns_limit_l_max 19
_diffrn_reflns_limit_l_min -12
_diffrn_reflns_number 16674
_diffrn_reflns_point_group_measured_fraction_full 0.998
_diffrn_reflns_point_group_measured_fraction_max 0.881
_diffrn_reflns_theta_full 25.214
_diffrn_reflns_theta_max 30.251
_diffrn_reflns_theta_min 3.277
_diffrn_source 'SuperNova (Mo) X-ray Source'
_exptl_absorpt_coefficient_mu 3.785
_exptl_absorpt_correction_T_max 1.00000
_exptl_absorpt_correction_T_min 0.87259
_exptl_absorpt_correction_type multi-scan
_exptl_absorpt_process_details
;
CrysAlisPro, Agilent Technologies,
Version 1.171.36.32 (release 02-08-2013 CrysAlis171 .NET)
(compiled Aug  2 2013,16:46:58)
Empirical absorption correction using spherical harmonics,
 implemented in SCALE3 ABSPACK scaling algorithm.
;
_exptl_crystal_colour 'clear pinkish orange'
_exptl_crystal_colour_lustre clear
_exptl_crystal_colour_modifier pinkish
_exptl_crystal_colour_primary orange
_exptl_crystal_density_diffrn 1.507
_exptl_crystal_description block
_exptl_crystal_F_000 1052
_exptl_crystal_size_max 0.15
_exptl_crystal_size_mid 0.1
_exptl_crystal_size_min 0.05
_refine_diff_density_max 1.492
_refine_diff_density_min -0.652
_refine_diff_density_rms 0.127
_refine_ls_extinction_method none
_refine_ls_goodness_of_fit_ref 1.091
_refine_ls_hydrogen_treatment constr
_refine_ls_matrix_type full
_refine_ls_number_parameters 298
_refine_ls_number_reflns 6138
_refine_ls_number_restraints 342
_refine_ls_restrained_S_all 1.075
_refine_ls_R_factor_all 0.0626
_refine_ls_R_factor_gt 0.0356
_refine_ls_shift/su_max 0.002
_refine_ls_shift/su_mean 0.000
_refine_ls_structure_factor_coef Fsqd
_refine_ls_weighting_details 'w=1/[\s^2^(Fo^2^)+(0.0199P)^2^+0.0695P] where P=(Fo^2^+2Fc^2^)/3'
_refine_ls_weighting_scheme calc
_refine_ls_wR_factor_gt 0.0573
_refine_ls_wR_factor_ref 0.0691
_reflns_Friedel_coverage 0.000
_reflns_number_gt 4537
_reflns_number_total 6138
_reflns_threshold_expression 'I > 2\s(I)'
_cod_data_source_file c8sc01626g2.cif
_cod_data_source_block 1_reducted_CCDC1
_cod_depositor_comments 'Adding full bibliography for 1549767--1549771.cif.'
_cod_original_cell_volume 2322.73(19)
_cod_database_code 1549768
_shelxl_version_number 2014-3
_chemical_oxdiff_formula 'C20 H32 Si2 P1 Er1'
_shelx_space_group_comment
;
The symmetry employed for this shelxl refinement is uniquely defined
by the following loop, which should always be used as a source of
symmetry information in preference to the above space-group names.
They are only intended as comments.
;
_reflns_odcompleteness_completeness 99.77
_reflns_odcompleteness_iscentric 1
_reflns_odcompleteness_theta 27.42
_olex2_refinement_description
;
1. Fixed Uiso
 At 1.2 times of:
  All C(H) groups
 At 1.5 times of:
  All C(H,H,H) groups
2. Restrained distances
 C1-C2 \\sim C2-C3
 with sigma of 0.015
 C2-C3 \\sim C3-C4
 with sigma of 0.015
 C3-C4 \\sim C4-C5
 with sigma of 0.015
 C4-C5 \\sim C5-C6
 with sigma of 0.015
 C5-C6 \\sim C6-C7
 with sigma of 0.015
 C6-C7 \\sim C7-C8
 with sigma of 0.015
 C7-C8 \\sim C8-C1
 with sigma of 0.015
 C8-C1 \\sim C1-C2
 with sigma of 0.015
 C1B-C2B \\sim C2B-C3B
 with sigma of 0.015
 C2B-C3B \\sim C3B-C4B
 with sigma of 0.015
 C3B-C4B \\sim C4B-C5B
 with sigma of 0.015
 C4B-C5B \\sim C5B-C6B
 with sigma of 0.015
 C5B-C6B \\sim C6B-C7B
 with sigma of 0.015
 C6B-C7B \\sim C7B-C8B
 with sigma of 0.015
 C7B-C8B \\sim C8B-C1B
 with sigma of 0.015
 C8B-C1B \\sim C1B-C2B
 with sigma of 0.015
3. Restrained planarity
 C5, C4, C7, C3, C1, C8, C6, C2
 with sigma of 0.1
 C3B, C2B, C6B, C5B, C7B, C4B, C8B, C1B
 with sigma of 0.1
4. Rigid bond restraints
 C5, C4, C3, C2, C1, C6, C7, C8
 with sigma for 1-2 distances of 0.01 and sigma for 1-3 distances of 0.01
 C4B, C5B, C6B, C7B, C8B, C3B, C2B, C1B
 with sigma for 1-2 distances of 0.01 and sigma for 1-3 distances of 0.01
 C1, C2
 with sigma for 1-2 distances of 0.01 and sigma for 1-3 distances of 0.01
 C2, C3
 with sigma for 1-2 distances of 0.01 and sigma for 1-3 distances of 0.01
 C3, C4
 with sigma for 1-2 distances of 0.01 and sigma for 1-3 distances of 0.01
 C4, C5
 with sigma for 1-2 distances of 0.01 and sigma for 1-3 distances of 0.01
 C5, C6
 with sigma for 1-2 distances of 0.01 and sigma for 1-3 distances of 0.01
 C6, C7
 with sigma for 1-2 distances of 0.01 and sigma for 1-3 distances of 0.01
 C7, C8
 with sigma for 1-2 distances of 0.01 and sigma for 1-3 distances of 0.01
 C8, C1
 with sigma for 1-2 distances of 0.01 and sigma for 1-3 distances of 0.01
 C1B, C2B
 with sigma for 1-2 distances of 0.01 and sigma for 1-3 distances of 0.01
 C2B, C3B
 with sigma for 1-2 distances of 0.01 and sigma for 1-3 distances of 0.01
 C3B, C4B
 with sigma for 1-2 distances of 0.01 and sigma for 1-3 distances of 0.01
 C4B, C5B
 with sigma for 1-2 distances of 0.01 and sigma for 1-3 distances of 0.01
 C5B, C6B
 with sigma for 1-2 distances of 0.01 and sigma for 1-3 distances of 0.01
 C6B, C7B
 with sigma for 1-2 distances of 0.01 and sigma for 1-3 distances of 0.01
 C7B, C8B
 with sigma for 1-2 distances of 0.01 and sigma for 1-3 distances of 0.01
 C8B, C1B
 with sigma for 1-2 distances of 0.01 and sigma for 1-3 distances of 0.01
5. Uiso/Uaniso restraints and constraints
C5 \\sim C4 \\sim C3 \\sim C2 \\sim C1 \\sim C6 \\sim C7 \\sim C8: within 1.7A
with sigma of 0.04 and sigma for terminal atoms of 0.08
C4B \\sim C5B \\sim C6B \\sim C7B \\sim C8B \\sim C3B \\sim C2B \\sim C1B:
within 1.7A with sigma of 0.04 and sigma for terminal atoms of 0.08
C1 \\sim C2: within 1.7A with sigma of 0.04 and sigma for terminal atoms of 0.08
C2 \\sim C3: within 1.7A with sigma of 0.04 and sigma for terminal atoms of 0.08
C3 \\sim C4: within 1.7A with sigma of 0.04 and sigma for terminal atoms of 0.08
C4 \\sim C5: within 1.7A with sigma of 0.04 and sigma for terminal atoms of 0.08
C5 \\sim C6: within 1.7A with sigma of 0.04 and sigma for terminal atoms of 0.08
C6 \\sim C7: within 1.7A with sigma of 0.04 and sigma for terminal atoms of 0.08
C7 \\sim C8: within 1.7A with sigma of 0.04 and sigma for terminal atoms of 0.08
C8 \\sim C1: within 1.7A with sigma of 0.04 and sigma for terminal atoms of 0.08
C1B \\sim C2B: within 1.7A with sigma of 0.04 and sigma for terminal atoms of
0.08
C2B \\sim C3B: within 1.7A with sigma of 0.04 and sigma for terminal atoms of
0.08
C3B \\sim C4B: within 1.7A with sigma of 0.04 and sigma for terminal atoms of
0.08
C4B \\sim C5B: within 1.7A with sigma of 0.04 and sigma for terminal atoms of
0.08
C5B \\sim C6B: within 1.7A with sigma of 0.04 and sigma for terminal atoms of
0.08
C6B \\sim C7B: within 1.7A with sigma of 0.04 and sigma for terminal atoms of
0.08
C7B \\sim C8B: within 1.7A with sigma of 0.04 and sigma for terminal atoms of
0.08
C8B \\sim C1B: within 1.7A with sigma of 0.04 and sigma for terminal atoms of
0.08
Uanis(C16) \\sim Ueq, Uanis(C15) \\sim Ueq, Uanis(C17) \\sim Ueq, Uanis(C18)
\\sim Ueq, Uanis(C20) \\sim Ueq, Uanis(C19) \\sim Ueq: with sigma of 0.01 and
sigma for terminal atoms of 0.01
Uanis(C4B) \\sim Ueq, Uanis(C5B) \\sim Ueq, Uanis(C6B) \\sim Ueq, Uanis(C7B)
\\sim Ueq, Uanis(C8B) \\sim Ueq, Uanis(C3B) \\sim Ueq, Uanis(C2B) \\sim Ueq,
Uanis(C1B) \\sim Ueq: with sigma of 0.02 and sigma for terminal atoms of 0.02
Uanis(C5) \\sim Ueq, Uanis(C4) \\sim Ueq, Uanis(C3) \\sim Ueq, Uanis(C2) \\sim
Ueq, Uanis(C1) \\sim Ueq, Uanis(C6) \\sim Ueq, Uanis(C7) \\sim Ueq, Uanis(C8)
\\sim Ueq: with sigma of 0.02 and sigma for terminal atoms of 0.02
6. Same fragment restrains
{C4B, C5B, C6B, C7B, C8B, C3B, C2B, C1B} sigma for 1-2: 0.02, 1-3: 0.02
as
{C5, C4, C3, C2, C1, C6, C7, C8}
7. Others
 Sof(C4B)=Sof(H4B)=Sof(C5B)=Sof(H5B)=Sof(C6B)=Sof(H6B)=Sof(C7B)=Sof(H7B)=
 Sof(C8B)=Sof(H8B)=Sof(C3B)=Sof(H3B)=Sof(C2B)=Sof(H2B)=Sof(C1B)=Sof(H1B)=1-
 FVAR(1)
 Sof(C5)=Sof(H5)=Sof(C4)=Sof(H4)=Sof(C3)=Sof(H3)=Sof(C2)=Sof(H2)=Sof(C1)=
 Sof(H1)=Sof(C6)=Sof(H6)=Sof(C7)=Sof(H7)=Sof(C8)=Sof(H8)=FVAR(1)
8.a Aromatic/amide H refined with riding coordinates:
 C5(H5), C4(H4), C3(H3), C2(H2), C1(H1), C6(H6), C7(H7), C8(H8), C4B(H4B),
 C5B(H5B), C6B(H6B), C7B(H7B), C8B(H8B), C3B(H3B), C2B(H2B), C1B(H1B)
8.b Idealised Me refined as rotating group:
 C13(H13A,H13B,H13C), C20(H20A,H20B,H20C), C16(H16A,H16B,H16C), C17(H17A,H17B,
 H17C), C14(H14A,H14B,H14C), C15(H15A,H15B,H15C), C19(H19A,H19B,H19C), C18(H18A,
 H18B,H18C)
;
_olex2_submission_special_instructions 'No special instructions were received'

loop_
_space_group_symop_operation_xyz
'x, y, z'
'-x, y+1/2, -z+1/2'
'-x, -y, -z'
'x, -y-1/2, z-1/2'

loop_
_atom_site_label
_atom_site_type_symbol
_atom_site_fract_x
_atom_site_fract_y
_atom_site_fract_z
_atom_site_U_iso_or_equiv
_atom_site_adp_type
_atom_site_occupancy
_atom_site_site_symmetry_order
_atom_site_calc_flag
_atom_site_refinement_flags_posn
_atom_site_refinement_flags_adp
_atom_site_refinement_flags_occupancy
_atom_site_disorder_assembly
_atom_site_disorder_group
Er1 Er 0.68321(2) 0.55039(2) 0.31212(2) 0.03074(6) Uani 1 1 d . . . . .
P1 P 0.83172(7) 0.39735(9) 0.30984(7) 0.0292(2) Uani 1 1 d . . . . .
Si5 Si 0.71437(8) 0.20617(10) 0.41188(8) 0.0357(3) Uani 1 1 d . . . . .
Si10 Si 0.93684(8) 0.65045(11) 0.30051(9) 0.0425(3) Uani 1 1 d . . . . .
C13 C 0.7220(3) 0.4592(4) 0.5573(3) 0.0472(11) Uani 1 1 d . . . . .
H13A H 0.6773 0.5250 0.5557 0.071 Uiso 1 1 calc GR . . . .
H13B H 0.7660 0.4721 0.6111 0.071 Uiso 1 1 calc GR . . . .
H13C H 0.6930 0.3789 0.5635 0.071 Uiso 1 1 calc GR . . . .
C20 C 0.9435(3) 0.6013(4) 0.1771(3) 0.0553(13) Uani 1 1 d . U . . .
H20A H 0.9558 0.5124 0.1753 0.083 Uiso 1 1 calc GR . . . .
H20B H 0.9912 0.6468 0.1502 0.083 Uiso 1 1 calc GR . . . .
H20C H 0.8869 0.6187 0.1404 0.083 Uiso 1 1 calc GR . . . .
C10 C 0.7671(3) 0.4617(3) 0.4680(3) 0.0302(9) Uani 1 1 d . . . . .
C16 C 0.7059(4) 0.1356(5) 0.2930(4) 0.0732(17) Uani 1 1 d . U . . .
H16A H 0.6782 0.0539 0.2954 0.110 Uiso 1 1 calc GR . . . .
H16B H 0.7655 0.1269 0.2717 0.110 Uiso 1 1 calc GR . . . .
H16C H 0.6698 0.1886 0.2489 0.110 Uiso 1 1 calc GR . . . .
C17 C 0.6008(3) 0.2080(4) 0.4540(4) 0.0604(14) Uani 1 1 d . U . . .
H17A H 0.5642 0.2698 0.4184 0.091 Uiso 1 1 calc GR . . . .
H17B H 0.6052 0.2288 0.5212 0.091 Uiso 1 1 calc GR . . . .
H17C H 0.5736 0.1262 0.4445 0.091 Uiso 1 1 calc GR . . . .
C11 C 0.8192(3) 0.5630(3) 0.4421(3) 0.0320(9) Uani 1 1 d . . . . .
C9 C 0.7644(2) 0.3638(3) 0.4021(2) 0.0252(8) Uani 1 1 d . . . . .
C5 C 0.5847(10) 0.7067(14) 0.3800(8) 0.045(3) Uani 0.56(3) 1 d D U P A 1
H5 H 0.5811 0.7500 0.4375 0.055 Uiso 0.56(3) 1 calc R . P A 1
C4 C 0.5375(9) 0.5951(16) 0.3765(11) 0.042(3) Uani 0.56(3) 1 d D U P A 1
H4 H 0.5098 0.5789 0.4324 0.050 Uiso 0.56(3) 1 calc R . P A 1
C3 C 0.5222(9) 0.5018(13) 0.3083(16) 0.047(4) Uani 0.56(3) 1 d D U P A 1
H3 H 0.4863 0.4372 0.3294 0.057 Uiso 0.56(3) 1 calc R . P A 1
C2 C 0.5463(11) 0.4797(13) 0.2171(16) 0.053(4) Uani 0.56(3) 1 d D U P A 1
H2 H 0.5228 0.4043 0.1914 0.063 Uiso 0.56(3) 1 calc R . P A 1
C1 C 0.5973(12) 0.5434(18) 0.1549(10) 0.054(4) Uani 0.56(3) 1 d D U P A 1
H1 H 0.6007 0.5003 0.0972 0.065 Uiso 0.56(3) 1 calc R . P A 1
C6 C 0.6362(9) 0.7689(10) 0.3178(13) 0.041(3) Uani 0.56(3) 1 d D U P A 1
H6 H 0.6613 0.8429 0.3444 0.049 Uiso 0.56(3) 1 calc R . P A 1
C7 C 0.6599(9) 0.7487(15) 0.2256(13) 0.046(3) Uani 0.56(3) 1 d D U P A 1
H7 H 0.6947 0.8143 0.2042 0.055 Uiso 0.56(3) 1 calc R . P A 1
C8 C 0.6444(11) 0.655(2) 0.1576(10) 0.050(4) Uani 0.56(3) 1 d D U P A 1
H8 H 0.6717 0.6714 0.1014 0.060 Uiso 0.56(3) 1 calc R . P A 1
C12 C 0.8567(2) 0.5465(3) 0.3558(3) 0.0290(8) Uani 1 1 d . . . . .
C14 C 0.8354(3) 0.6767(4) 0.5037(3) 0.0543(13) Uani 1 1 d . . . . .
H14A H 0.8634 0.7411 0.4683 0.081 Uiso 1 1 calc GR . . . .
H14B H 0.8744 0.6550 0.5599 0.081 Uiso 1 1 calc GR . . . .
H14C H 0.7786 0.7072 0.5227 0.081 Uiso 1 1 calc GR . . . .
C15 C 0.7885(3) 0.1097(4) 0.4934(4) 0.0667(15) Uani 1 1 d . U . . .
H15A H 0.7649 0.0253 0.4947 0.100 Uiso 1 1 calc GR . . . .
H15B H 0.7916 0.1451 0.5569 0.100 Uiso 1 1 calc GR . . . .
H15C H 0.8481 0.1077 0.4716 0.100 Uiso 1 1 calc GR . . . .
C19 C 0.9030(4) 0.8159(4) 0.2976(4) 0.0743(17) Uani 1 1 d . U . . .
H19A H 0.9398 0.8621 0.2566 0.111 Uiso 1 1 calc GR . . . .
H19B H 0.9109 0.8502 0.3615 0.111 Uiso 1 1 calc GR . . . .
H19C H 0.8405 0.8225 0.2734 0.111 Uiso 1 1 calc GR . . . .
C18 C 1.0476(3) 0.6331(5) 0.3677(4) 0.0716(16) Uani 1 1 d . U . . .
H18A H 1.0645 0.5456 0.3698 0.107 Uiso 1 1 calc GR . . . .
H18B H 1.0447 0.6640 0.4320 0.107 Uiso 1 1 calc GR . . . .
H18C H 1.0918 0.6806 0.3366 0.107 Uiso 1 1 calc GR . . . .
C4B C 0.5670(13) 0.665(2) 0.3883(11) 0.053(5) Uani 0.44(3) 1 d D U P A 2
H4B H 0.5574 0.6828 0.4518 0.063 Uiso 0.44(3) 1 calc R . P A 2
C5B C 0.6159(14) 0.7575(17) 0.3473(17) 0.054(5) Uani 0.44(3) 1 d D U P A 2
H5B H 0.6272 0.8277 0.3866 0.065 Uiso 0.44(3) 1 calc R . P A 2
C6B C 0.6514(12) 0.7673(14) 0.2601(19) 0.052(5) Uani 0.44(3) 1 d D U P A 2
H6B H 0.6849 0.8410 0.2557 0.062 Uiso 0.44(3) 1 calc R . P A 2
C7B C 0.6500(11) 0.6962(19) 0.1776(16) 0.042(4) Uani 0.44(3) 1 d D U P A 2
H7B H 0.6804 0.7357 0.1304 0.050 Uiso 0.44(3) 1 calc R . P A 2
C8B C 0.6149(14) 0.582(2) 0.1478(11) 0.043(4) Uani 0.44(3) 1 d D U P A 2
H8B H 0.6299 0.5600 0.0866 0.052 Uiso 0.44(3) 1 calc R . P A 2
C3B C 0.5292(10) 0.552(2) 0.3573(12) 0.047(4) Uani 0.44(3) 1 d D U P A 2
H3B H 0.4961 0.5153 0.4034 0.056 Uiso 0.44(3) 1 calc R . P A 2
C2B C 0.5279(11) 0.4796(16) 0.2750(15) 0.043(4) Uani 0.44(3) 1 d D U P A 2
H2B H 0.4955 0.4050 0.2801 0.051 Uiso 0.44(3) 1 calc R . P A 2
C1B C 0.5627(14) 0.4907(16) 0.1871(13) 0.040(4) Uani 0.44(3) 1 d D U P A 2
H1B H 0.5480 0.4233 0.1460 0.049 Uiso 0.44(3) 1 calc R . P A 2

loop_
_atom_site_aniso_label
_atom_site_aniso_U_11
_atom_site_aniso_U_22
_atom_site_aniso_U_33
_atom_site_aniso_U_23
_atom_site_aniso_U_13
_atom_site_aniso_U_12
Er1 0.02255(10) 0.02981(10) 0.03953(12) 0.00153(8) 0.00092(7) 0.00327(7)
P1 0.0291(6) 0.0274(5) 0.0321(6) -0.0002(4) 0.0085(4) 0.0040(4)
Si5 0.0425(7) 0.0295(5) 0.0356(7) 0.0024(5) 0.0061(5) -0.0054(5)
Si10 0.0283(6) 0.0450(7) 0.0540(9) 0.0121(6) 0.0015(6) -0.0088(5)
C13 0.054(3) 0.060(3) 0.028(2) -0.011(2) 0.009(2) -0.009(2)
C20 0.055(3) 0.057(3) 0.056(3) 0.020(2) 0.013(2) 0.004(2)
C10 0.029(2) 0.037(2) 0.025(2) -0.0036(16) 0.0012(16) 0.0009(17)
C16 0.107(4) 0.055(3) 0.058(3) -0.012(2) 0.010(3) -0.036(3)
C17 0.047(3) 0.060(3) 0.076(4) 0.012(3) 0.016(3) -0.013(2)
C11 0.028(2) 0.033(2) 0.033(2) -0.0086(17) -0.0036(17) -0.0039(17)
C9 0.0208(19) 0.0295(19) 0.026(2) 0.0013(15) 0.0036(15) 0.0013(15)
C5 0.048(8) 0.029(6) 0.061(7) 0.004(5) 0.016(5) 0.014(5)
C4 0.026(6) 0.044(7) 0.056(7) 0.006(5) 0.013(5) 0.010(5)
C3 0.025(5) 0.048(6) 0.068(10) 0.006(6) 0.005(7) -0.001(5)
C2 0.037(7) 0.059(6) 0.060(10) 0.001(7) -0.010(7) -0.002(5)
C1 0.044(9) 0.068(9) 0.048(7) 0.001(6) -0.015(5) 0.004(6)
C6 0.029(6) 0.036(5) 0.060(8) 0.004(5) 0.018(6) 0.015(4)
C7 0.045(6) 0.040(7) 0.054(8) 0.017(5) 0.012(6) 0.004(5)
C8 0.057(7) 0.060(9) 0.034(6) 0.008(5) 0.003(5) 0.004(7)
C12 0.0215(19) 0.0300(19) 0.035(2) 0.0040(17) -0.0005(16) 0.0008(16)
C14 0.064(3) 0.053(3) 0.045(3) -0.017(2) 0.000(2) -0.016(2)
C15 0.064(3) 0.049(3) 0.086(4) 0.024(3) -0.001(3) 0.002(2)
C19 0.077(4) 0.042(3) 0.106(5) 0.008(3) 0.019(3) -0.018(3)
C18 0.040(3) 0.096(4) 0.076(4) 0.018(3) -0.011(3) -0.025(3)
C4B 0.043(9) 0.057(11) 0.058(8) -0.001(7) 0.001(6) 0.008(8)
C5B 0.054(11) 0.038(7) 0.073(10) -0.007(7) 0.021(8) 0.023(6)
C6B 0.055(9) 0.029(6) 0.073(11) 0.007(7) 0.010(9) 0.017(6)
C7B 0.031(7) 0.041(9) 0.053(9) 0.015(7) 0.003(7) 0.008(6)
C8B 0.035(8) 0.054(10) 0.041(7) 0.013(6) 0.005(5) -0.001(7)
C3B 0.026(7) 0.065(11) 0.051(8) 0.001(7) 0.016(7) 0.006(7)
C2B 0.027(7) 0.063(8) 0.037(9) 0.004(6) -0.006(7) -0.010(6)
C1B 0.034(9) 0.053(7) 0.033(8) 0.003(6) -0.004(6) -0.005(6)

loop_
_atom_type_symbol
_atom_type_description
_atom_type_scat_dispersion_real
_atom_type_scat_dispersion_imag
_atom_type_scat_source
C C 0.0033 0.0016 'International Tables Vol C Tables 4.2.6.8 and 6.1.1.4'
H H 0.0000 0.0000 'International Tables Vol C Tables 4.2.6.8 and 6.1.1.4'
Er Er -0.2586 4.9576 'International Tables Vol C Tables 4.2.6.8 and 6.1.1.4'
P P 0.1023 0.0942 'International Tables Vol C Tables 4.2.6.8 and 6.1.1.4'
Si Si 0.0817 0.0704 'International Tables Vol C Tables 4.2.6.8 and 6.1.1.4'

loop_
_geom_angle_atom_site_label_1
_geom_angle_atom_site_label_2
_geom_angle_atom_site_label_3
_geom_angle
C10 Er1 P1 57.87(8)
C10 Er1 C11 31.13(11)
C10 Er1 C12 53.39(11)
C11 Er1 P1 57.55(8)
C9 Er1 P1 37.97(7)
C9 Er1 C10 31.11(10)
C9 Er1 C11 53.11(11)
C9 Er1 C12 57.56(10)
C12 Er1 P1 37.87(8)
C12 Er1 C11 30.98(11)
C9 P1 Er1 66.17(11)
C12 P1 Er1 66.46(12)
C12 P1 C9 91.70(17)
C16 Si5 C17 108.0(3)
C16 Si5 C9 107.53(19)
C16 Si5 C15 109.2(3)
C17 Si5 C9 113.76(19)
C15 Si5 C17 108.9(2)
C15 Si5 C9 109.4(2)
C20 Si10 C12 108.65(19)
C20 Si10 C19 107.1(2)
C20 Si10 C18 109.7(2)
C19 Si10 C12 113.5(2)
C19 Si10 C18 109.9(3)
C18 Si10 C12 108.0(2)
C13 C10 Er1 120.1(3)
C11 C10 Er1 74.7(2)
C11 C10 C13 122.8(3)
C9 C10 Er1 74.3(2)
C9 C10 C13 124.3(3)
C9 C10 C11 112.9(3)
C10 C11 Er1 74.2(2)
C10 C11 C14 122.7(4)
C12 C11 Er1 74.4(2)
C12 C11 C10 113.9(3)
C12 C11 C14 123.4(3)
C14 C11 Er1 121.5(3)
P1 C9 Er1 75.87(12)
P1 C9 Si5 120.28(19)
Si5 C9 Er1 124.01(17)
C10 C9 Er1 74.6(2)
C10 C9 P1 110.9(3)
C10 C9 Si5 128.2(3)
C4 C5 C6 134.5(9)
C5 C4 C3 134.0(10)
C2 C3 C4 136.3(11)
C3 C2 C1 134.8(10)
C8 C1 C2 135.2(9)
C5 C6 C7 135.7(9)
C8 C7 C6 135.5(10)
C1 C8 C7 133.8(11)
P1 C12 Er1 75.67(13)
P1 C12 Si10 121.0(2)
Si10 C12 Er1 123.79(17)
C11 C12 Er1 74.6(2)
C11 C12 P1 110.4(3)
C11 C12 Si10 128.0(3)
C3B C4B C5B 134.8(11)
C6B C5B C4B 133.0(12)
C5B C6B C7B 136.4(13)
C8B C7B C6B 135.7(12)
C7B C8B C1B 135.1(10)
C4B C3B C2B 136.2(12)
C1B C2B C3B 135.6(13)
C2B C1B C8B 133.0(12)

loop_
_geom_bond_atom_site_label_1
_geom_bond_atom_site_label_2
_geom_bond_distance
Er1 P1 2.7929(10)
Er1 C10 2.638(4)
Er1 C11 2.645(4)
Er1 C9 2.634(3)
Er1 C12 2.643(4)
P1 C9 1.772(3)
P1 C12 1.769(4)
Si5 C16 1.853(5)
Si5 C17 1.870(4)
Si5 C9 1.875(3)
Si5 C15 1.861(5)
Si10 C20 1.850(5)
Si10 C12 1.878(4)
Si10 C19 1.860(5)
Si10 C18 1.863(5)
C13 C10 1.497(5)
C10 C11 1.418(5)
C10 C9 1.414(5)
C11 C12 1.412(5)
C11 C14 1.517(5)
C5 C4 1.401(8)
C5 C6 1.404(8)
C4 C3 1.406(8)
C3 C2 1.402(8)
C2 C1 1.407(8)
C1 C8 1.403(8)
C6 C7 1.411(8)
C7 C8 1.404(8)
C4B C5B 1.403(9)
C4B C3B 1.401(8)
C5B C6B 1.402(8)
C6B C7B 1.403(8)
C7B C8B 1.399(8)
C8B C1B 1.408(8)
C3B C2B 1.411(8)
C2B C1B 1.407(8)

loop_
_cod_changelog_entry_id
_cod_changelog_entry_author
_cod_changelog_entry_date
_cod_changelog_entry_text
1 'Vaitkus, Antanas' 2022-06-29T12:40:00+03:00
;
 Removed the '_chemical_name_systematic' data item that had an incorrect value.
;
